data_4301517
loop_
_publ_author_name
'Fatima Setifi'
'Samia Benmansour'
'Mathieu Marchivie'
'Ga\"elle Dupouy'
'Smail Triki'
'Jean Sala-Pala'
'Jean-Yves Sala\"un'
'Carlos J. G\'omez-Garc\'ia'
'S\'ebastien Pillet'
'Claude Lecomte'
'Eliseo Ruiz'

_publ_section_title
;
Magnetic Bistability and Thermochromism in a Molecular CuII Chain
;
_journal_name_full 'Inorganic Chemistry'
_journal_page_first 1269
_journal_page_last 1271
_journal_paper_doi 10.1021/ic802292s
_journal_volume 48
_journal_year 2009
_chemical_compound_source 'synthesis as described'
_chemical_formula_moiety 'C26 H18 Cu N12 O3'
_chemical_formula_sum 'C26 H18 Cu N12 O3'
_chemical_formula_weight 610.06
_chemical_name_systematic
;
 ?
;
_space_group_IT_number 15
_symmetry_cell_setting monoclinic
_symmetry_Int_Tables_number 15
_symmetry_space_group_name_Hall '-I 2ya'
_symmetry_space_group_name_H-M 'I 1 2/a 1'
_atom_sites_solution_hydrogens geom
_atom_sites_solution_primary direct
_atom_sites_solution_secondary difmap
_audit_conform_dict_location ftp://ftp.iucr.org/pub/cif_core.dic
_audit_conform_dict_name cif_core.dic
_audit_conform_dict_version 2.3
_audit_creation_date 2008-06-06T17:29:30-00:00
_audit_creation_method 'WinGX routine CIF_UPDATE'
_cell_angle_alpha 90
_cell_angle_beta 89.467(4)
_cell_angle_gamma 90
_cell_formula_units_Z 4
_cell_length_a 10.0792(6)
_cell_length_b 11.9676(5)
_cell_length_c 24.9148(12)
_cell_measurement_temperature 293(2)
_cell_measurement_wavelength 0.71073
_cell_volume 3005.2(3)
_computing_cell_refinement
;
        CrysAlis RED, Oxford Diffraction Ltd.,
        Version 1.171.32.5 (release 08-05-2007 CrysAlis171 .NET)
        (compiled May  8 2007,13:10:02)
;
_computing_data_collection
;
        CrysAlis CCD, Oxford Diffraction Ltd.,
        Version 1.171.32.5 (release 08-05-2007 CrysAlis171 .NET)
        (compiled May  8 2007,13:10:02)
;
_computing_data_reduction
;
        CrysAlis RED, Oxford Diffraction Ltd.,
        Version 1.171.32.5 (release 08-05-2007 CrysAlis171 .NET)
        (compiled May  8 2007,13:10:02)
;
_computing_molecular_graphics 'Ortep-3 for Windows (Farrugia, 1997)'
_computing_publication_material 'WinGX publication routines (Farrugia, 1999)'
_computing_structure_refinement 'SHELXL-97 (Sheldrick, 1997)'
_computing_structure_solution 'SHELXS-86 (Sheldrick, 1986)'
_diffrn_ambient_temperature 293(2)
_diffrn_detector_area_resol_mean 8.4221
_diffrn_measured_fraction_theta_full 0.686
_diffrn_measured_fraction_theta_max 0.686
_diffrn_radiation_monochromator graphite
_diffrn_radiation_probe x-ray
_diffrn_radiation_type MoK\a
_diffrn_radiation_wavelength 0.71073
_diffrn_reflns_av_R_equivalents 0.0242
_diffrn_reflns_av_unetI/netI 0.019
_diffrn_reflns_limit_h_max 7
_diffrn_reflns_limit_h_min -8
_diffrn_reflns_limit_k_max 13
_diffrn_reflns_limit_k_min -13
_diffrn_reflns_limit_l_max 28
_diffrn_reflns_limit_l_min -24
_diffrn_reflns_number 7659
_diffrn_reflns_theta_full 26.59
_diffrn_reflns_theta_max 26.59
_diffrn_reflns_theta_min 3.1
_exptl_absorpt_coefficient_mu 0.775
_exptl_absorpt_correction_type none
_exptl_crystal_colour red
_exptl_crystal_density_diffrn 1.348
_exptl_crystal_density_method 'not measured'
_exptl_crystal_description prism
_exptl_crystal_F_000 1244
_exptl_crystal_size_max 0.17
_exptl_crystal_size_mid 0.12
_exptl_crystal_size_min 0.10
_refine_diff_density_max 0.636
_refine_diff_density_min -0.295
_refine_diff_density_rms 0.053
_refine_ls_extinction_method none
_refine_ls_goodness_of_fit_ref 1.066
_refine_ls_hydrogen_treatment mixed
_refine_ls_matrix_type full
_refine_ls_number_parameters 245
_refine_ls_number_reflns 2163
_refine_ls_number_restraints 0
_refine_ls_restrained_S_all 1.066
_refine_ls_R_factor_all 0.0417
_refine_ls_R_factor_gt 0.0374
_refine_ls_shift/su_max 0
_refine_ls_shift/su_mean 0
_refine_ls_structure_factor_coef Fsqd
_refine_ls_weighting_details 'calc w=1/[\s^2^(Fo^2^)+(0.0601P)^2^+2.2029P] where P=(Fo^2^+2Fc^2^)/3'
_refine_ls_weighting_scheme calc
_refine_ls_wR_factor_gt 0.0949
_refine_ls_wR_factor_ref 0.0984
_reflns_number_gt 1958
_reflns_number_total 2163
_reflns_threshold_expression >2sigma(I)
_cod_data_source_file ic802292s_si_002_1.cif
_cod_data_source_block dc_293K
_cod_database_code 4301517

loop_
_symmetry_equiv_pos_as_xyz
'x, y, z'
'-x+1/2, y, -z'
'x+1/2, y+1/2, z+1/2'
'-x+1, y+1/2, -z+1/2'
'-x, -y, -z'
'x-1/2, -y, z'
'-x+1/2, -y+1/2, -z+1/2'
'x, -y+1/2, z+1/2'

loop_
_atom_site_label
_atom_site_type_symbol
_atom_site_fract_x
_atom_site_fract_y
_atom_site_fract_z
_atom_site_U_iso_or_equiv
_atom_site_adp_type
_atom_site_occupancy
_atom_site_symmetry_multiplicity
_atom_site_calc_flag
_atom_site_refinement_flags
_atom_site_disorder_assembly
_atom_site_disorder_group
Cu Cu 0.75 0.11485(3) 0.5 0.03605(19) Uani 1 2 d S . .
O1 O 0.6191(3) 0.45358(19) 0.29388(9) 0.0809(8) Uani 1 1 d . . .
O21 O 0.7836(16) 0.7468(8) 0.4959(8) 0.089(4) Uiso 0.25 1 d P . 1
O22 O 0.8384(15) 0.7406(11) 0.4829(6) 0.095(4) Uiso 0.25 1 d P A 2
N5 N 0.4749(3) 0.1088(2) 0.36441(11) 0.0680(8) Uani 1 1 d . . .
N2 N 0.5638(2) 0.10237(16) 0.54524(8) 0.0416(5) Uani 1 1 d . . .
N1 N 0.6448(2) -0.01059(17) 0.45815(8) 0.0428(5) Uani 1 1 d . . .
C71 C 0.605(2) 0.5025(11) 0.4144(12) 0.088(7) Uani 0.52(7) 1 d P B 1
N42 N 0.625(5) 0.591(2) 0.4273(12) 0.202(17) Uani 0.52(7) 1 d P B 1
C72 C 0.606(4) 0.494(3) 0.3984(13) 0.154(11) Uani 0.48(7) 1 d P B 2
N41 N 0.568(6) 0.580(2) 0.4257(10) 0.156(13) Uani 0.48(7) 1 d P B 2
N6 N 0.5842(4) 0.2337(3) 0.20694(12) 0.0870(10) Uani 1 1 d . . .
N3 N 0.6780(3) 0.23585(18) 0.44993(9) 0.0525(6) Uani 1 1 d . . .
C1 C 0.6847(4) -0.0681(3) 0.41547(12) 0.0554(8) Uani 1 1 d . . .
C5 C 0.6497(3) 0.3052(2) 0.42086(11) 0.0536(8) Uani 1 1 d . B .
C3 C 0.5209(4) 0.1592(2) 0.58860(11) 0.0559(8) Uani 1 1 d . . .
C6 C 0.6194(4) 0.3920(2) 0.38541(14) 0.0694(10) Uani 1 1 d . . .
C8 C 0.6035(4) 0.3717(2) 0.33029(12) 0.0580(8) Uani 1 1 d . B .
C10 C 0.5169(3) 0.1811(2) 0.33968(11) 0.0514(7) Uani 1 1 d . B .
C11 C 0.5790(3) 0.2510(3) 0.25193(13) 0.0613(8) Uani 1 1 d . B .
C9 C 0.5692(3) 0.2704(2) 0.30829(11) 0.0509(7) Uani 1 1 d . . .
C12 C 0.7226(7) 0.5360(4) 0.2995(2) 0.112(2) Uani 1 1 d . . .
C13 C 0.7728(7) 0.5641(6) 0.2457(3) 0.124(2) Uani 1 1 d . . .
C4 C 0.4775(3) 0.03094(18) 0.52391(9) 0.0358(6) Uani 1 1 d . . .
C2 C 0.6039(4) -0.1439(3) 0.39096(13) 0.0639(10) Uani 1 1 d . . .
H12A H 0.782(5) 0.511(4) 0.324(2) 0.120(17) Uiso 1 1 d . . .
H1 H 0.771(4) -0.052(3) 0.4051(13) 0.067(10) Uiso 1 1 d . . .
H12B H 0.681(6) 0.600(5) 0.319(3) 0.15(3) Uiso 1 1 d . . .
H2 H 0.631(4) -0.180(3) 0.3627(16) 0.101(14) Uiso 1 1 d . . .
H13A H 0.786(8) 0.636(6) 0.263(3) 0.19(3) Uiso 1 1 d . . .
H13C H 0.799(8) 0.466(8) 0.235(3) 0.24(4) Uiso 1 1 d . . .
H13B H 0.706(6) 0.585(4) 0.222(2) 0.130(19) Uiso 1 1 d . . .
H3 H 0.580(3) 0.206(2) 0.6028(11) 0.046(8) Uiso 1 1 d . . .

loop_
_atom_site_aniso_label
_atom_site_aniso_U_11
_atom_site_aniso_U_22
_atom_site_aniso_U_33
_atom_site_aniso_U_23
_atom_site_aniso_U_13
_atom_site_aniso_U_12
Cu 0.0418(4) 0.0345(2) 0.0320(3) 0 -0.00678(18) 0
O1 0.108(2) 0.0632(14) 0.0717(15) 0.0313(11) -0.0345(13) -0.0212(13)
N5 0.069(2) 0.0713(18) 0.0641(17) 0.0160(13) -0.0026(14) -0.0179(13)
N2 0.0503(17) 0.0372(11) 0.0376(12) 0.0010(8) -0.0079(10) 0.0010(9)
N1 0.0438(17) 0.0473(11) 0.0374(12) 0.0050(9) -0.0006(10) 0.0066(9)
C71 0.210(14) 0.031(6) 0.024(9) -0.008(5) -0.040(7) 0.016(5)
N42 0.40(4) 0.066(9) 0.142(15) 0.006(8) -0.14(2) -0.015(15)
C72 0.36(3) 0.086(11) 0.019(10) -0.009(7) -0.051(11) 0.032(11)
N41 0.33(4) 0.052(9) 0.088(10) -0.018(6) -0.024(14) 0.052(13)
N6 0.106(3) 0.106(2) 0.0494(18) 0.0096(16) -0.0094(16) -0.0080(19)
N3 0.073(2) 0.0442(12) 0.0403(12) -0.0026(10) -0.0126(11) 0.0027(11)
C1 0.057(3) 0.0632(18) 0.0459(16) 0.0020(14) 0.0056(14) 0.0102(15)
C5 0.071(2) 0.0480(15) 0.0418(15) -0.0054(12) -0.0119(13) 0.0030(13)
C3 0.084(3) 0.0393(14) 0.0447(16) -0.0080(12) -0.0128(16) 0.0032(15)
C6 0.112(3) 0.0402(16) 0.0559(19) 0.0028(14) -0.0220(18) 0.0086(15)
C8 0.068(3) 0.0520(16) 0.0543(18) 0.0153(13) -0.0158(15) 0.0018(13)
C10 0.047(2) 0.0592(17) 0.0480(16) 0.0047(13) -0.0096(13) -0.0040(13)
C11 0.062(3) 0.070(2) 0.0518(19) 0.0154(15) -0.0089(15) -0.0072(15)
C9 0.053(2) 0.0565(16) 0.0435(15) 0.0115(12) -0.0060(12) -0.0035(13)
C12 0.152(5) 0.077(3) 0.108(4) 0.039(3) -0.056(4) -0.052(3)
C13 0.116(5) 0.137(6) 0.120(4) 0.062(4) -0.038(4) -0.047(4)
C4 0.0389(19) 0.0351(11) 0.0335(12) 0.0044(9) -0.0068(10) 0.0027(10)
C2 0.082(3) 0.0634(19) 0.0458(17) -0.0057(14) 0.0073(17) 0.0223(17)

loop_
_atom_type_symbol
_atom_type_description
_atom_type_scat_dispersion_real
_atom_type_scat_dispersion_imag
_atom_type_scat_source
C C 0.0033 0.0016 'International Tables Vol C Tables 4.2.6.8 and 6.1.1.4'
H H 0 0 'International Tables Vol C Tables 4.2.6.8 and 6.1.1.4'
N N 0.0061 0.0033 'International Tables Vol C Tables 4.2.6.8 and 6.1.1.4'
O O 0.0106 0.006 'International Tables Vol C Tables 4.2.6.8 and 6.1.1.4'
Cu Cu 0.3201 1.2651 'International Tables Vol C Tables 4.2.6.8 and 6.1.1.4'

loop_
_geom_angle_atom_site_label_1
_geom_angle_atom_site_label_2
_geom_angle_atom_site_label_3
_geom_angle
_geom_angle_site_symmetry_1
_geom_angle_site_symmetry_3
_geom_angle_publ_flag
N3 Cu N3 90.04(12) 2_656 . ?
N3 Cu N1 169.29(9) 2_656 . ?
N3 Cu N1 91.11(9) . . ?
N3 Cu N1 91.11(9) 2_656 2_656 ?
N3 Cu N1 169.29(9) . 2_656 ?
N1 Cu N1 89.73(11) . 2_656 ?
N3 Cu N2 92.38(9) 2_656 . ?
N3 Cu N2 93.16(9) . . ?
N1 Cu N2 76.93(8) . . ?
N1 Cu N2 97.43(8) 2_656 . ?
N3 Cu N2 93.16(9) 2_656 2_656 ?
N3 Cu N2 92.38(9) . 2_656 ?
N1 Cu N2 97.43(8) . 2_656 ?
N1 Cu N2 76.93(8) 2_656 2_656 ?
N2 Cu N2 172.16(10) . 2_656 ?
C8 O1 C12 120.9(3) . . ?
C4 N2 C3 116.0(3) . . ?
C4 N2 Cu 113.50(16) . . ?
C3 N2 Cu 130.4(2) . . ?
C1 N1 C4 116.6(3) . 5_656 ?
C1 N1 Cu 127.8(2) . . ?
C4 N1 Cu 115.55(16) 5_656 . ?
N42 C71 C6 160(4) . . ?
C6 C72 N41 158(4) . . ?
C5 N3 Cu 173.7(3) . . ?
N1 C1 C2 121.7(3) . . ?
N3 C5 C6 178.0(4) . . ?
N2 C3 C2 121.4(3) . 5_656 ?
C72 C6 C5 125.2(14) . . ?
C72 C6 C8 113.7(14) . . ?
C5 C6 C8 121.0(3) . . ?
C72 C6 C71 13.8(12) . . ?
C5 C6 C71 111.6(10) . . ?
C8 C6 C71 127.3(10) . . ?
O1 C8 C9 113.7(3) . . ?
O1 C8 C6 121.3(3) . . ?
C9 C8 C6 125.0(3) . . ?
N5 C10 C9 179.3(3) . . ?
N6 C11 C9 178.3(4) . . ?
C8 C9 C10 122.4(3) . . ?
C8 C9 C11 121.4(3) . . ?
C10 C9 C11 116.1(3) . . ?
O1 C12 C13 108.2(4) . . ?
N1 C4 N2 126.1(2) 5_656 . ?
N1 C4 C4 117.3(3) 5_656 5_656 ?
N2 C4 C4 116.6(3) . 5_656 ?
C3 C2 C1 118.2(3) 5_656 . ?

loop_
_geom_bond_atom_site_label_1
_geom_bond_atom_site_label_2
_geom_bond_distance
_geom_bond_site_symmetry_2
_geom_bond_publ_flag
Cu N3 2.049(2) 2_656 ?
Cu N3 2.049(2) . ?
Cu N1 2.118(2) . ?
Cu N1 2.118(2) 2_656 ?
Cu N2 2.185(2) . ?
Cu N2 2.185(2) 2_656 ?
O1 C8 1.344(3) . ?
O1 C12 1.444(5) . ?
O21 O21 0.71(3) 2_656 ?
N5 C10 1.141(4) . ?
N2 C4 1.334(3) . ?
N2 C3 1.345(4) . ?
N1 C1 1.326(4) . ?
N1 C4 1.329(3) 5_656 ?
C71 N42 1.13(3) . ?
C71 C6 1.51(2) . ?
C72 C6 1.27(3) . ?
C72 N41 1.28(4) . ?
N6 C11 1.141(4) . ?
N3 C5 1.139(3) . ?
C1 C2 1.367(5) . ?
C5 C6 1.400(4) . ?
C3 C2 1.365(5) 5_656 ?
C6 C8 1.406(5) . ?
C8 C9 1.375(4) . ?
C10 C9 1.423(4) . ?
C11 C9 1.426(4) . ?
C12 C13 1.466(8) . ?
C4 N1 1.329(3) 5_656 ?
C4 C4 1.471(5) 5_656 ?
C2 C3 1.365(5) 5_656 ?
